data_4344304
loop_
_publ_author_name
'Imoto, H.'
'Corbett, J.D.'

_publ_section_title
;
 A More Reduced Nb6 I8 Cluster. Synthesis and Structure of Cs Nb6 I11 and
 Its Hydride Cs Nb6 I11 H
;
_journal_name_full 'Inorganic Chemistry'
_journal_page_first 1241
_journal_page_last 1245
_journal_volume 19
_journal_year 1980
_chemical_formula_sum 'Cs I11 Nb6'
_chemical_name_systematic 'Cs Nb6 I11'
_space_group_IT_number 182
_symmetry_space_group_name_Hall 'P 6c 2c'
_symmetry_space_group_name_H-M 'P 63 2 2'
_cell_angle_alpha 90
_cell_angle_beta 90
_cell_angle_gamma 120
_cell_formula_units_Z 2
_cell_length_a 11.007
_cell_length_b 11.007
_cell_length_c 11.894
_cell_volume 1247.948
_citation_journal_id_ASTM INOCAJ
_cod_data_source_file Imoto_INOCAJ_1980_617.cif
_cod_data_source_block Cs1I11Nb6
_cod_original_formula_sum 'Cs1 I11 Nb6'
_cod_database_code 4344304

loop_
_symmetry_equiv_pos_as_xyz
x,y,z
x-y,x,z+1/2
-y,x-y,z
-x,-y,z+1/2
-x+y,-x,z
y,-x+y,z+1/2
-y,-x,-z+1/2
x-y,-y,-z
x,x-y,-z+1/2
y,x,-z
-x+y,y,-z+1/2
-x,-x+y,-z

loop_
_atom_site_label
_atom_site_type_symbol
_atom_site_fract_x
_atom_site_fract_y
_atom_site_fract_z
_atom_site_occupancy
_atom_site_U_iso_or_equiv
I1 I-1 0.022 0.6516 0.342 1 0.0
Cs1 Cs+1 0 0 0.25 1 0.0
I3 I-1 0 0.7187 0 1 0.0
I2 I-1 0.3333 0.6667 0.5477 1 0.0
Nb1 Nb+1 0.1915 0.5157 0.349 1 0.0
